data_2227629
loop_
_publ_author_name
'Guo, Jian-Hua'

_publ_section_title
;
 Aqua(benzene-1,2-dicarboxylato-\k<i>O</i>)bis[2-(1<i>H</i>-pyrazol-3-yl-\k<i>N</i>^2^)pyridine-\k<i>N</i>]cadmium(II)
;
_journal_coeditor_code HY2347
_journal_issue 10
_journal_name_full 'Acta Crystallographica Section E'
_journal_page_first m1206
_journal_paper_doi 10.1107/S1600536810034616
_journal_volume 66
_journal_year 2010
_chemical_formula_iupac '[Cd (C8 H4 O4) (C8 H7 N3)2 (H2 O)]'
_chemical_formula_moiety 'C24 H20 Cd N6 O5'
_chemical_formula_sum 'C24 H20 Cd N6 O5'
_chemical_formula_weight 584.86
_chemical_name_systematic
;
Aqua(benzene-1,2-dicarboxylato-\k<i>O</i>)bis[2-(1<i>H</i>-pyrazol-3-yl-
\k<i>N</i>^2^)pyridine-\k<i>N</i>]cadmium(II)
;
_space_group_IT_number 2
_symmetry_cell_setting triclinic
_symmetry_space_group_name_Hall '-P 1'
_symmetry_space_group_name_H-M 'P -1'
_atom_sites_solution_hydrogens geom
_atom_sites_solution_primary direct
_atom_sites_solution_secondary difmap
_cell_angle_alpha 64.9860(10)
_cell_angle_beta 71.2090(10)
_cell_angle_gamma 81.6180(10)
_cell_formula_units_Z 2
_cell_length_a 10.1546(7)
_cell_length_b 10.7709(7)
_cell_length_c 12.4900(9)
_cell_measurement_reflns_used 2320
_cell_measurement_temperature 296(2)
_cell_measurement_theta_max 26.32
_cell_measurement_theta_min 2.39
_cell_volume 1171.90(14)
_computing_cell_refinement 'SAINT (Bruker, 2007)'
_computing_data_collection 'APEX2 (Bruker, 2007)'
_computing_data_reduction 'SAINT (Bruker, 2007)'
_computing_molecular_graphics 'SHELXTL (Sheldrick, 2008)'
_computing_publication_material 'SHELXTL (Sheldrick, 2008)'
_computing_structure_refinement 'SHELXL97 (Sheldrick, 2008)'
_computing_structure_solution 'SHELXS97 (Sheldrick, 2008)'
_diffrn_ambient_temperature 296(2)
_diffrn_measured_fraction_theta_full 0.990
_diffrn_measured_fraction_theta_max 0.990
_diffrn_measurement_device_type 'Bruker APEXII CCD'
_diffrn_measurement_method '\f and \w scans'
_diffrn_radiation_monochromator graphite
_diffrn_radiation_source 'fine-focus sealed tube'
_diffrn_radiation_type MoK\a
_diffrn_radiation_wavelength 0.71073
_diffrn_reflns_av_R_equivalents 0.0204
_diffrn_reflns_av_sigmaI/netI 0.0523
_diffrn_reflns_limit_h_max 12
_diffrn_reflns_limit_h_min -12
_diffrn_reflns_limit_k_max 12
_diffrn_reflns_limit_k_min -11
_diffrn_reflns_limit_l_max 12
_diffrn_reflns_limit_l_min -14
_diffrn_reflns_number 5869
_diffrn_reflns_theta_full 25.03
_diffrn_reflns_theta_max 25.03
_diffrn_reflns_theta_min 1.88
_exptl_absorpt_coefficient_mu 0.981
_exptl_absorpt_correction_T_max 0.8279
_exptl_absorpt_correction_T_min 0.7707
_exptl_absorpt_correction_type multi-scan
_exptl_absorpt_process_details '(SADABS; Sheldrick, 1996)'
_exptl_crystal_colour colorless
_exptl_crystal_density_diffrn 1.657
_exptl_crystal_density_method 'not measured'
_exptl_crystal_description block
_exptl_crystal_F_000 588
_exptl_crystal_size_max 0.28
_exptl_crystal_size_mid 0.22
_exptl_crystal_size_min 0.20
_refine_diff_density_max 0.633
_refine_diff_density_min -0.600
_refine_ls_extinction_method none
_refine_ls_goodness_of_fit_ref 1.056
_refine_ls_hydrogen_treatment constr
_refine_ls_matrix_type full
_refine_ls_number_parameters 325
_refine_ls_number_reflns 4075
_refine_ls_number_restraints 0
_refine_ls_restrained_S_all 1.056
_refine_ls_R_factor_all 0.0563
_refine_ls_R_factor_gt 0.0332
_refine_ls_shift/su_max 0.000
_refine_ls_shift/su_mean 0.000
_refine_ls_structure_factor_coef Fsqd
_refine_ls_weighting_details 'calc w=1/[\s^2^(Fo^2^)+(0.0213P)^2^+0.3676P] where P=(Fo^2^+2Fc^2^)/3'
_refine_ls_weighting_scheme calc
_refine_ls_wR_factor_gt 0.0567
_refine_ls_wR_factor_ref 0.0636
_reflns_number_gt 3194
_reflns_number_total 4075
_reflns_threshold_expression I>2\s(I)
_cod_data_source_file hy2347.cif
_cod_data_source_block I
_cod_database_code 2227629
_cod_database_fobs_code 2227629

loop_
_symmetry_equiv_pos_as_xyz
'x, y, z'
'-x, -y, -z'

loop_
_atom_site_type_symbol
_atom_site_label
_atom_site_fract_x
_atom_site_fract_y
_atom_site_fract_z
_atom_site_U_iso_or_equiv
_atom_site_adp_type
_atom_site_calc_flag
_atom_site_refinement_flags
_atom_site_occupancy
_atom_site_disorder_assembly
_atom_site_disorder_group
Cd Cd1 0.24772(3) 0.29292(3) 0.32881(3) 0.03231(10) Uani d . 1 . .
O O1 0.1867(3) 0.2927(3) 0.5234(2) 0.0476(7) Uani d . 1 . .
O O2 0.3783(3) 0.3400(3) 0.5504(2) 0.0436(7) Uani d . 1 . .
O O3 0.3964(3) 0.0332(3) 0.6592(3) 0.0526(7) Uani d . 1 . .
O O4 0.4584(3) -0.0169(3) 0.8281(2) 0.0553(8) Uani d . 1 . .
O O5 0.4235(3) 0.1523(3) 0.3978(2) 0.0518(7) Uani d . 1 . .
H H5A 0.4793 0.0992 0.3694 0.078 Uiso d R 1 . .
H H5B 0.4031 0.1299 0.4751 0.078 Uiso d R 1 . .
N N1 0.0044(3) 0.2749(3) 0.3848(3) 0.0356(7) Uani d . 1 . .
N N2 0.1955(3) 0.1179(3) 0.2898(3) 0.0335(7) Uani d . 1 . .
N N3 0.2667(3) 0.0223(3) 0.2516(3) 0.0414(8) Uani d . 1 . .
H H3A 0.3558 0.0203 0.2226 0.050 Uiso calc R 1 . .
N N4 0.2559(3) 0.4476(3) 0.1084(3) 0.0391(8) Uani d . 1 . .
N N5 0.3742(3) 0.4808(3) 0.2559(3) 0.0337(7) Uani d . 1 . .
N N6 0.4404(3) 0.5217(3) 0.3126(3) 0.0428(8) Uani d . 1 . .
H H6 0.4467 0.4744 0.3861 0.051 Uiso calc R 1 . .
C C1 -0.0887(4) 0.3532(4) 0.4319(4) 0.0483(11) Uani d . 1 . .
H H1 -0.0561 0.4242 0.4401 0.058 Uiso calc R 1 . .
C C2 -0.2294(5) 0.3350(5) 0.4689(4) 0.0587(12) Uani d . 1 . .
H H2 -0.2909 0.3935 0.4993 0.070 Uiso calc R 1 . .
C C3 -0.2772(4) 0.2280(5) 0.4598(4) 0.0601(13) Uani d . 1 . .
H H3 -0.3722 0.2125 0.4851 0.072 Uiso calc R 1 . .
C C4 -0.1854(4) 0.1449(4) 0.4138(3) 0.0453(11) Uani d . 1 . .
H H4 -0.2169 0.0719 0.4077 0.054 Uiso calc R 1 . .
C C5 -0.0440(4) 0.1701(4) 0.3760(3) 0.0330(9) Uani d . 1 . .
C C6 0.0611(4) 0.0854(4) 0.3267(3) 0.0324(9) Uani d . 1 . .
C C7 0.0489(4) -0.0336(4) 0.3124(3) 0.0452(11) Uani d . 1 . .
H H7 -0.0324 -0.0786 0.3316 0.054 Uiso calc R 1 . .
C C8 0.1816(5) -0.0697(4) 0.2642(4) 0.0462(11) Uani d . 1 . .
H H8 0.2082 -0.1450 0.2437 0.055 Uiso calc R 1 . .
C C9 0.1999(5) 0.4256(5) 0.0353(4) 0.0578(12) Uani d . 1 . .
H H9 0.1482 0.3466 0.0681 0.069 Uiso calc R 1 . .
C C10 0.2141(5) 0.5130(5) -0.0862(4) 0.0635(13) Uani d . 1 . .
H H10 0.1728 0.4939 -0.1340 0.076 Uiso calc R 1 . .
C C11 0.2908(4) 0.6286(5) -0.1340(4) 0.0579(12) Uani d . 1 . .
H H11 0.3027 0.6895 -0.2158 0.069 Uiso calc R 1 . .
C C12 0.3501(4) 0.6549(4) -0.0614(3) 0.0431(10) Uani d . 1 . .
H H12 0.4024 0.7333 -0.0931 0.052 Uiso calc R 1 . .
C C13 0.3305(3) 0.5622(3) 0.0601(3) 0.0312(9) Uani d . 1 . .
C C14 0.3906(4) 0.5814(3) 0.1437(3) 0.0313(8) Uani d . 1 . .
C C15 0.4666(4) 0.6870(4) 0.1304(4) 0.0485(11) Uani d . 1 . .
H H15 0.4923 0.7688 0.0615 0.058 Uiso calc R 1 . .
C C16 0.4951(4) 0.6451(4) 0.2400(4) 0.0529(12) Uani d . 1 . .
H H16 0.5442 0.6941 0.2604 0.064 Uiso calc R 1 . .
C C17 0.2603(4) 0.2903(3) 0.5888(3) 0.0330(9) Uani d . 1 . .
C C18 0.1943(3) 0.2270(3) 0.7271(3) 0.0284(8) Uani d . 1 . .
C C19 0.0726(4) 0.2855(4) 0.7768(3) 0.0423(10) Uani d . 1 . .
H H19 0.0285 0.3548 0.7243 0.051 Uiso calc R 1 . .
C C20 0.0159(4) 0.2427(4) 0.9027(4) 0.0514(11) Uani d . 1 . .
H H20 -0.0655 0.2833 0.9347 0.062 Uiso calc R 1 . .
C C21 0.0796(4) 0.1403(4) 0.9804(4) 0.0523(11) Uani d . 1 . .
H H21 0.0423 0.1121 1.0655 0.063 Uiso calc R 1 . .
C C22 0.1987(4) 0.0793(4) 0.9329(3) 0.0434(10) Uani d . 1 . .
H H22 0.2414 0.0099 0.9866 0.052 Uiso calc R 1 . .
C C23 0.2569(3) 0.1189(3) 0.8060(3) 0.0288(8) Uani d . 1 . .
C C24 0.3806(4) 0.0414(4) 0.7593(4) 0.0365(9) Uani d . 1 . .

loop_
_atom_site_aniso_label
_atom_site_aniso_U_11
_atom_site_aniso_U_22
_atom_site_aniso_U_33
_atom_site_aniso_U_12
_atom_site_aniso_U_13
_atom_site_aniso_U_23
Cd1 0.03555(16) 0.02947(15) 0.03196(15) -0.00863(11) -0.01207(12) -0.00811(11)
O1 0.0392(16) 0.0718(19) 0.0339(15) -0.0109(14) -0.0121(13) -0.0188(14)
O2 0.0391(15) 0.0525(17) 0.0334(14) -0.0165(13) -0.0063(12) -0.0098(13)
O3 0.0638(19) 0.0536(18) 0.0454(17) 0.0198(14) -0.0187(15) -0.0289(15)
O4 0.0462(17) 0.068(2) 0.0481(17) 0.0108(15) -0.0218(15) -0.0174(15)
O5 0.0597(18) 0.0574(18) 0.0525(17) 0.0234(14) -0.0305(15) -0.0327(15)
N1 0.0378(18) 0.0329(18) 0.0318(17) -0.0021(15) -0.0107(15) -0.0080(15)
N2 0.0373(18) 0.0305(17) 0.0340(18) -0.0020(15) -0.0107(15) -0.0134(15)
N3 0.043(2) 0.042(2) 0.041(2) 0.0027(16) -0.0156(17) -0.0165(17)
N4 0.0442(19) 0.0408(19) 0.0325(18) -0.0096(16) -0.0151(16) -0.0092(15)
N5 0.0397(18) 0.0361(17) 0.0258(16) -0.0100(14) -0.0106(14) -0.0089(15)
N6 0.053(2) 0.045(2) 0.0325(18) -0.0139(17) -0.0164(16) -0.0110(16)
C1 0.057(3) 0.036(2) 0.043(2) 0.001(2) -0.012(2) -0.010(2)
C2 0.050(3) 0.058(3) 0.054(3) 0.016(2) -0.008(2) -0.020(2)
C3 0.032(2) 0.083(4) 0.052(3) 0.001(3) -0.013(2) -0.014(3)
C4 0.037(2) 0.055(3) 0.040(2) -0.010(2) -0.016(2) -0.010(2)
C5 0.038(2) 0.032(2) 0.0241(19) -0.0078(18) -0.0155(17) 0.0004(17)
C6 0.037(2) 0.033(2) 0.0236(19) -0.0105(18) -0.0107(17) -0.0037(17)
C7 0.059(3) 0.040(2) 0.041(2) -0.020(2) -0.019(2) -0.011(2)
C8 0.068(3) 0.033(2) 0.042(2) -0.005(2) -0.022(2) -0.014(2)
C9 0.067(3) 0.064(3) 0.048(3) -0.022(2) -0.021(2) -0.017(2)
C10 0.072(3) 0.087(4) 0.045(3) -0.011(3) -0.030(3) -0.026(3)
C11 0.063(3) 0.068(3) 0.030(2) 0.004(3) -0.020(2) -0.006(2)
C12 0.046(2) 0.042(2) 0.032(2) -0.0029(19) -0.0107(19) -0.0053(19)
C13 0.0270(19) 0.032(2) 0.0267(19) 0.0024(16) -0.0052(16) -0.0075(17)
C14 0.033(2) 0.030(2) 0.027(2) -0.0046(17) -0.0037(17) -0.0100(17)
C15 0.058(3) 0.039(2) 0.042(2) -0.022(2) -0.009(2) -0.007(2)
C16 0.063(3) 0.047(3) 0.051(3) -0.028(2) -0.008(2) -0.019(2)
C17 0.042(2) 0.029(2) 0.028(2) -0.0002(18) -0.0095(19) -0.0121(17)
C18 0.030(2) 0.030(2) 0.0287(19) -0.0084(16) -0.0068(17) -0.0146(17)
C19 0.046(2) 0.037(2) 0.037(2) 0.0019(19) -0.010(2) -0.0114(19)
C20 0.048(3) 0.056(3) 0.045(3) 0.006(2) 0.000(2) -0.028(2)
C21 0.062(3) 0.059(3) 0.027(2) -0.005(2) 0.001(2) -0.017(2)
C22 0.051(3) 0.043(2) 0.028(2) 0.000(2) -0.010(2) -0.0078(19)
C23 0.031(2) 0.0283(19) 0.030(2) -0.0057(16) -0.0089(17) -0.0122(17)
C24 0.041(2) 0.028(2) 0.035(2) -0.0080(18) -0.006(2) -0.0080(18)

loop_
_atom_type_symbol
_atom_type_description
_atom_type_scat_dispersion_real
_atom_type_scat_dispersion_imag
_atom_type_scat_source
C C 0.0033 0.0016 'International Tables Vol C Tables 4.2.6.8 and 6.1.1.4'
H H 0.0000 0.0000 'International Tables Vol C Tables 4.2.6.8 and 6.1.1.4'
N N 0.0061 0.0033 'International Tables Vol C Tables 4.2.6.8 and 6.1.1.4'
O O 0.0106 0.0060 'International Tables Vol C Tables 4.2.6.8 and 6.1.1.4'
Cd Cd -0.8075 1.2024 'International Tables Vol C Tables 4.2.6.8 and 6.1.1.4'

loop_
_geom_angle_atom_site_label_1
_geom_angle_atom_site_label_2
_geom_angle_atom_site_label_3
_geom_angle_site_symmetry_1
_geom_angle_site_symmetry_3
_geom_angle
_geom_angle_publ_flag
N5 Cd1 N2 . . 146.39(10) ?
N5 Cd1 O1 . . 89.21(9) ?
N2 Cd1 O1 . . 123.55(9) ?
N5 Cd1 O5 . . 91.79(10) ?
N2 Cd1 O5 . . 86.61(10) ?
O1 Cd1 O5 . . 81.39(9) ?
N5 Cd1 N1 . . 128.46(10) ?
N2 Cd1 N1 . . 70.85(11) ?
O1 Cd1 N1 . . 79.65(10) ?
O5 Cd1 N1 . . 134.70(10) ?
N5 Cd1 N4 . . 67.54(10) ?
N2 Cd1 N4 . . 86.92(10) ?
O1 Cd1 N4 . . 141.67(10) ?
O5 Cd1 N4 . . 127.21(10) ?
N1 Cd1 N4 . . 91.24(10) ?
C17 O1 Cd1 . . 131.2(2) ?
Cd1 O5 H5A . . 130.4 ?
Cd1 O5 H5B . . 107.9 ?
H5A O5 H5B . . 116.4 ?
C1 N1 C5 . . 117.7(3) ?
C1 N1 Cd1 . . 125.5(3) ?
C5 N1 Cd1 . . 116.6(2) ?
N3 N2 C6 . . 105.9(3) ?
N3 N2 Cd1 . . 136.5(2) ?
C6 N2 Cd1 . . 117.0(2) ?
C8 N3 N2 . . 111.2(3) ?
C8 N3 H3A . . 124.4 ?
N2 N3 H3A . . 124.4 ?
C9 N4 C13 . . 117.6(3) ?
C9 N4 Cd1 . . 127.5(3) ?
C13 N4 Cd1 . . 114.9(2) ?
C14 N5 N6 . . 105.8(3) ?
C14 N5 Cd1 . . 124.4(2) ?
N6 N5 Cd1 . . 129.7(2) ?
C16 N6 N5 . . 111.1(3) ?
C16 N6 H6 . . 124.5 ?
N5 N6 H6 . . 124.5 ?
N1 C1 C2 . . 123.7(4) ?
N1 C1 H1 . . 118.2 ?
C2 C1 H1 . . 118.2 ?
C1 C2 C3 . . 118.1(4) ?
C1 C2 H2 . . 121.0 ?
C3 C2 H2 . . 121.0 ?
C4 C3 C2 . . 119.9(4) ?
C4 C3 H3 . . 120.1 ?
C2 C3 H3 . . 120.1 ?
C3 C4 C5 . . 119.2(4) ?
C3 C4 H4 . . 120.4 ?
C5 C4 H4 . . 120.4 ?
N1 C5 C4 . . 121.4(4) ?
N1 C5 C6 . . 115.9(3) ?
C4 C5 C6 . . 122.6(3) ?
N2 C6 C7 . . 109.8(3) ?
N2 C6 C5 . . 119.2(3) ?
C7 C6 C5 . . 131.0(3) ?
C8 C7 C6 . . 105.2(3) ?
C8 C7 H7 . . 127.4 ?
C6 C7 H7 . . 127.4 ?
N3 C8 C7 . . 107.9(4) ?
N3 C8 H8 . . 126.1 ?
C7 C8 H8 . . 126.1 ?
N4 C9 C10 . . 123.9(4) ?
N4 C9 H9 . . 118.1 ?
C10 C9 H9 . . 118.1 ?
C11 C10 C9 . . 117.8(4) ?
C11 C10 H10 . . 121.1 ?
C9 C10 H10 . . 121.1 ?
C10 C11 C12 . . 120.0(4) ?
C10 C11 H11 . . 120.0 ?
C12 C11 H11 . . 120.0 ?
C11 C12 C13 . . 118.7(4) ?
C11 C12 H12 . . 120.7 ?
C13 C12 H12 . . 120.7 ?
N4 C13 C12 . . 122.0(3) ?
N4 C13 C14 . . 115.6(3) ?
C12 C13 C14 . . 122.4(3) ?
N5 C14 C15 . . 110.1(3) ?
N5 C14 C13 . . 117.4(3) ?
C15 C14 C13 . . 132.5(3) ?
C16 C15 C14 . . 105.1(3) ?
C16 C15 H15 . . 127.4 ?
C14 C15 H15 . . 127.4 ?
N6 C16 C15 . . 108.0(3) ?
N6 C16 H16 . . 126.0 ?
C15 C16 H16 . . 126.0 ?
O2 C17 O1 . . 126.4(3) ?
O2 C17 C18 . . 117.4(3) ?
O1 C17 C18 . . 116.1(3) ?
C19 C18 C23 . . 119.4(3) ?
C19 C18 C17 . . 118.2(3) ?
C23 C18 C17 . . 122.3(3) ?
C20 C19 C18 . . 121.0(4) ?
C20 C19 H19 . . 119.5 ?
C18 C19 H19 . . 119.5 ?
C21 C20 C19 . . 119.9(4) ?
C21 C20 H20 . . 120.1 ?
C19 C20 H20 . . 120.1 ?
C20 C21 C22 . . 119.9(4) ?
C20 C21 H21 . . 120.0 ?
C22 C21 H21 . . 120.0 ?
C21 C22 C23 . . 121.4(4) ?
C21 C22 H22 . . 119.3 ?
C23 C22 H22 . . 119.3 ?
C22 C23 C18 . . 118.3(3) ?
C22 C23 C24 . . 119.2(3) ?
C18 C23 C24 . . 122.5(3) ?
O3 C24 O4 . . 124.5(4) ?
O3 C24 C23 . . 118.6(3) ?
O4 C24 C23 . . 116.8(3) ?

loop_
_geom_bond_atom_site_label_1
_geom_bond_atom_site_label_2
_geom_bond_site_symmetry_2
_geom_bond_distance
_geom_bond_publ_flag
Cd1 N5 . 2.241(3) ?
Cd1 N2 . 2.304(3) ?
Cd1 O1 . 2.306(3) ?
Cd1 O5 . 2.306(2) ?
Cd1 N1 . 2.355(3) ?
Cd1 N4 . 2.525(3) ?
O1 C17 . 1.263(4) ?
O2 C17 . 1.246(4) ?
O3 C24 . 1.248(4) ?
O4 C24 . 1.262(4) ?
O5 H5A . 0.8500 ?
O5 H5B . 0.8500 ?
N1 C1 . 1.334(5) ?
N1 C5 . 1.352(4) ?
N2 N3 . 1.336(4) ?
N2 C6 . 1.340(4) ?
N3 C8 . 1.336(4) ?
N3 H3A . 0.8600 ?
N4 C9 . 1.331(5) ?
N4 C13 . 1.345(4) ?
N5 C14 . 1.336(4) ?
N5 N6 . 1.343(4) ?
N6 C16 . 1.329(4) ?
N6 H6 . 0.8600 ?
C1 C2 . 1.369(5) ?
C1 H1 . 0.9300 ?
C2 C3 . 1.373(6) ?
C2 H2 . 0.9300 ?
C3 C4 . 1.360(6) ?
C3 H3 . 0.9300 ?
C4 C5 . 1.389(5) ?
C4 H4 . 0.9300 ?
C5 C6 . 1.456(5) ?
C6 C7 . 1.394(5) ?
C7 C8 . 1.360(5) ?
C7 H7 . 0.9300 ?
C8 H8 . 0.9300 ?
C9 C10 . 1.378(6) ?
C9 H9 . 0.9300 ?
C10 C11 . 1.367(6) ?
C10 H10 . 0.9300 ?
C11 C12 . 1.372(5) ?
C11 H11 . 0.9300 ?
C12 C13 . 1.387(5) ?
C12 H12 . 0.9300 ?
C13 C14 . 1.461(5) ?
C14 C15 . 1.389(5) ?
C15 C16 . 1.363(5) ?
C15 H15 . 0.9300 ?
C16 H16 . 0.9300 ?
C17 C18 . 1.513(5) ?
C18 C19 . 1.385(5) ?
C18 C23 . 1.395(5) ?
C19 C20 . 1.377(5) ?
C19 H19 . 0.9300 ?
C20 C21 . 1.367(5) ?
C20 H20 . 0.9300 ?
C21 C22 . 1.372(5) ?
C21 H21 . 0.9300 ?
C22 C23 . 1.394(5) ?
C22 H22 . 0.9300 ?
C23 C24 . 1.500(5) ?

loop_
_geom_hbond_atom_site_label_D
_geom_hbond_atom_site_label_H
_geom_hbond_atom_site_label_A
_geom_hbond_site_symmetry_A
_geom_hbond_distance_DH
_geom_hbond_distance_HA
_geom_hbond_distance_DA
_geom_hbond_angle_DHA
O5 H5A O3 2_656 0.85 1.84 2.672(4) 168.0
O5 H5B O3 . 0.85 2.07 2.892(4) 163.7
N3 H3A O4 2_656 0.86 1.79 2.646(4) 176.0
N6 H6 O2 . 0.86 1.91 2.700(4) 151.9

loop_
_geom_torsion_atom_site_label_1
_geom_torsion_atom_site_label_2
_geom_torsion_atom_site_label_3
_geom_torsion_atom_site_label_4
_geom_torsion_site_symmetry_1
_geom_torsion_site_symmetry_2
_geom_torsion_site_symmetry_3
_geom_torsion_site_symmetry_4
_geom_torsion
_geom_torsion_publ_flag
N5 Cd1 O1 C17 . . . . -56.3(3) ?
N2 Cd1 O1 C17 . . . . 115.7(3) ?
O5 Cd1 O1 C17 . . . . 35.6(3) ?
N1 Cd1 O1 C17 . . . . 174.3(3) ?
N4 Cd1 O1 C17 . . . . -107.0(3) ?
N5 Cd1 N1 C1 . . . . -31.9(3) ?
N2 Cd1 N1 C1 . . . . 179.9(3) ?
O1 Cd1 N1 C1 . . . . 48.7(3) ?
O5 Cd1 N1 C1 . . . . 115.5(3) ?
N4 Cd1 N1 C1 . . . . -93.8(3) ?
N5 Cd1 N1 C5 . . . . 152.8(2) ?
N2 Cd1 N1 C5 . . . . 4.6(2) ?
O1 Cd1 N1 C5 . . . . -126.5(2) ?
O5 Cd1 N1 C5 . . . . -59.8(3) ?
N4 Cd1 N1 C5 . . . . 90.9(2) ?
N5 Cd1 N2 N3 . . . . 53.0(4) ?
O1 Cd1 N2 N3 . . . . -112.4(3) ?
O5 Cd1 N2 N3 . . . . -35.1(3) ?
N1 Cd1 N2 N3 . . . . -175.1(3) ?
N4 Cd1 N2 N3 . . . . 92.5(3) ?
N5 Cd1 N2 C6 . . . . -137.6(2) ?
O1 Cd1 N2 C6 . . . . 56.9(3) ?
O5 Cd1 N2 C6 . . . . 134.2(2) ?
N1 Cd1 N2 C6 . . . . -5.8(2) ?
N4 Cd1 N2 C6 . . . . -98.2(2) ?
C6 N2 N3 C8 . . . . -0.5(4) ?
Cd1 N2 N3 C8 . . . . 169.6(3) ?
N5 Cd1 N4 C9 . . . . 177.2(4) ?
N2 Cd1 N4 C9 . . . . 19.5(3) ?
O1 Cd1 N4 C9 . . . . -126.0(3) ?
O5 Cd1 N4 C9 . . . . 102.9(3) ?
N1 Cd1 N4 C9 . . . . -51.2(4) ?
N5 Cd1 N4 C13 . . . . -0.1(2) ?
N2 Cd1 N4 C13 . . . . -157.7(3) ?
O1 Cd1 N4 C13 . . . . 56.8(3) ?
O5 Cd1 N4 C13 . . . . -74.3(3) ?
N1 Cd1 N4 C13 . . . . 131.5(2) ?
N2 Cd1 N5 C14 . . . . 46.0(4) ?
O1 Cd1 N5 C14 . . . . -146.1(3) ?
O5 Cd1 N5 C14 . . . . 132.5(3) ?
N1 Cd1 N5 C14 . . . . -70.0(3) ?
N4 Cd1 N5 C14 . . . . 2.6(3) ?
N2 Cd1 N5 N6 . . . . -138.4(3) ?
O1 Cd1 N5 N6 . . . . 29.5(3) ?
O5 Cd1 N5 N6 . . . . -51.8(3) ?
N1 Cd1 N5 N6 . . . . 105.6(3) ?
N4 Cd1 N5 N6 . . . . 178.2(3) ?
C14 N5 N6 C16 . . . . 1.1(4) ?
Cd1 N5 N6 C16 . . . . -175.2(3) ?
C5 N1 C1 C2 . . . . -1.5(6) ?
Cd1 N1 C1 C2 . . . . -176.7(3) ?
N1 C1 C2 C3 . . . . 1.7(6) ?
C1 C2 C3 C4 . . . . -0.7(7) ?
C2 C3 C4 C5 . . . . -0.3(6) ?
C1 N1 C5 C4 . . . . 0.4(5) ?
Cd1 N1 C5 C4 . . . . 176.0(3) ?
C1 N1 C5 C6 . . . . -178.7(3) ?
Cd1 N1 C5 C6 . . . . -3.1(4) ?
C3 C4 C5 N1 . . . . 0.5(5) ?
C3 C4 C5 C6 . . . . 179.5(3) ?
N3 N2 C6 C7 . . . . 0.7(4) ?
Cd1 N2 C6 C7 . . . . -171.7(2) ?
N3 N2 C6 C5 . . . . 178.9(3) ?
Cd1 N2 C6 C5 . . . . 6.6(4) ?
N1 C5 C6 N2 . . . . -2.3(5) ?
C4 C5 C6 N2 . . . . 178.6(3) ?
N1 C5 C6 C7 . . . . 175.5(4) ?
C4 C5 C6 C7 . . . . -3.6(6) ?
N2 C6 C7 C8 . . . . -0.6(4) ?
C5 C6 C7 C8 . . . . -178.6(4) ?
N2 N3 C8 C7 . . . . 0.1(4) ?
C6 C7 C8 N3 . . . . 0.3(4) ?
C13 N4 C9 C10 . . . . 0.0(7) ?
Cd1 N4 C9 C10 . . . . -177.2(3) ?
N4 C9 C10 C11 . . . . 0.3(7) ?
C9 C10 C11 C12 . . . . -0.3(7) ?
C10 C11 C12 C13 . . . . 0.0(6) ?
C9 N4 C13 C12 . . . . -0.3(5) ?
Cd1 N4 C13 C12 . . . . 177.2(3) ?
C9 N4 C13 C14 . . . . -179.6(3) ?
Cd1 N4 C13 C14 . . . . -2.1(4) ?
C11 C12 C13 N4 . . . . 0.3(6) ?
C11 C12 C13 C14 . . . . 179.5(4) ?
N6 N5 C14 C15 . . . . -0.7(4) ?
Cd1 N5 C14 C15 . . . . 175.8(2) ?
N6 N5 C14 C13 . . . . 178.7(3) ?
Cd1 N5 C14 C13 . . . . -4.8(4) ?
N4 C13 C14 N5 . . . . 4.3(5) ?
C12 C13 C14 N5 . . . . -175.0(3) ?
N4 C13 C14 C15 . . . . -176.5(4) ?
C12 C13 C14 C15 . . . . 4.3(6) ?
N5 C14 C15 C16 . . . . 0.0(5) ?
C13 C14 C15 C16 . . . . -179.2(4) ?
N5 N6 C16 C15 . . . . -1.1(5) ?
C14 C15 C16 N6 . . . . 0.6(5) ?
Cd1 O1 C17 O2 . . . . 30.6(6) ?
Cd1 O1 C17 C18 . . . . -152.7(2) ?
O2 C17 C18 C19 . . . . 116.8(4) ?
O1 C17 C18 C19 . . . . -60.2(4) ?
O2 C17 C18 C23 . . . . -58.5(5) ?
O1 C17 C18 C23 . . . . 124.5(4) ?
C23 C18 C19 C20 . . . . 2.8(5) ?
C17 C18 C19 C20 . . . . -172.6(4) ?
C18 C19 C20 C21 . . . . -0.4(6) ?
C19 C20 C21 C22 . . . . -0.9(7) ?
C20 C21 C22 C23 . . . . -0.2(6) ?
C21 C22 C23 C18 . . . . 2.6(5) ?
C21 C22 C23 C24 . . . . -175.2(3) ?
C19 C18 C23 C22 . . . . -3.8(5) ?
C17 C18 C23 C22 . . . . 171.4(3) ?
C19 C18 C23 C24 . . . . 173.9(3) ?
C17 C18 C23 C24 . . . . -10.8(5) ?
C22 C23 C24 O3 . . . . 149.6(3) ?
C18 C23 C24 O3 . . . . -28.2(5) ?
C22 C23 C24 O4 . . . . -27.2(5) ?
C18 C23 C24 O4 . . . . 155.1(3) ?
